data_7127612
loop_
_publ_author_name
'Greer, Samuel M.'
'\"Ungor, \"Okten'
'Beattie, Ross J.'
'Kiplinger, Jaqueline L.'
'Scott, Brian L.'
'Stein, Benjamin W.'
'Goodwin, Conrad A. P.'

_publ_section_title
;
 Low-spin 1,1'-diphosphametallocenates of chromium and iron.
;
_journal_issue 5
_journal_name_full 'Chemical communications (Cambridge, England)'
_journal_page_first 595
_journal_page_last 598
_journal_paper_doi 10.1039/d0cc06518h
_journal_volume 57
_journal_year 2021
_chemical_formula_moiety 'C16 H24 Cr P2'
_chemical_formula_sum 'C16 H24 Cr P2'
_chemical_formula_weight 330.29
_chemical_properties_physical Air-sensitive,Moisture-sensitive
_space_group_crystal_system monoclinic
_space_group_IT_number 14
_space_group_name_Hall '-P 2yn'
_space_group_name_H-M_alt 'P 1 21/n 1'
_atom_sites_solution_hydrogens geom
_audit_creation_date 2019-06-05
_audit_creation_method
;
Olex2 1.2
(compiled 2018.04.26 svn.r3504 for OlexSys, GUI svn.r5492)
;
_audit_update_record
;
2020-05-11 deposited with the CCDC.	2020-11-30 downloaded from the CCDC.
;
_cell_angle_alpha 90
_cell_angle_beta 109.444(4)
_cell_angle_gamma 90
_cell_formula_units_Z 2
_cell_length_a 7.8420(3)
_cell_length_b 12.5620(4)
_cell_length_c 8.8611(3)
_cell_measurement_reflns_used 8270
_cell_measurement_temperature 100.0(2)
_cell_measurement_theta_max 28.3420
_cell_measurement_theta_min 1.6360
_cell_volume 823.13(5)
_computing_cell_refinement 'CrysAlisPro 1.171.39.46 (Rigaku OD, 2018)'
_computing_data_collection 'CrysAlisPro 1.171.39.46 (Rigaku OD, 2018)'
_computing_data_reduction 'CrysAlisPro 1.171.39.46 (Rigaku OD, 2018)'
_computing_molecular_graphics 'Olex2 (Dolomanov et al., 2009)'
_computing_publication_material 'Olex2 (Dolomanov et al., 2009)'
_computing_structure_refinement 'ShelXL (Sheldrick, 2015)'
_computing_structure_solution 'ShelXT (Sheldrick, 2015)'
_diffrn_ambient_temperature 100.0(2)
_diffrn_detector 'CCD plate'
_diffrn_detector_area_resol_mean 7.9
_diffrn_detector_type 'CCD area detector'
_diffrn_measured_fraction_theta_full 1.000
_diffrn_measured_fraction_theta_max 1.000
_diffrn_measurement_details
;
List of Runs (angles in degrees, time in seconds):

  # Type    Start    End  Width  t~exp~   \w     \q     \k     \f   Frames
#--------------------------------------------------------------------------
  1  \w      2.26 185.26   0.50   10.00    --   28.00  73.75 -25.74  366
  2  \w      2.26 185.26   0.50   10.00    --   28.00  73.75  64.26  366
  3  \w      2.26 185.26   0.50   10.00    --   28.00  73.75 154.26  366
  4  \w      2.26 185.26   0.50   10.00    --   28.00  73.75-115.74  366
;
_diffrn_measurement_device 'abstract diffractometer'
_diffrn_measurement_device_type 'Saxi-CrysAlisPro-abstract goniometer imported SAXI images'
_diffrn_measurement_method '\w scans'
_diffrn_orient_matrix_type 'CrysAlisPro convention (1999,Acta A55,543-557)'
_diffrn_orient_matrix_UB_11 -0.0416436000
_diffrn_orient_matrix_UB_12 0.0239724000
_diffrn_orient_matrix_UB_13 0.0514157000
_diffrn_orient_matrix_UB_21 0.0861304000
_diffrn_orient_matrix_UB_22 0.0076156000
_diffrn_orient_matrix_UB_23 0.0588678000
_diffrn_orient_matrix_UB_31 0.0067082000
_diffrn_orient_matrix_UB_32 0.0505270000
_diffrn_orient_matrix_UB_33 -0.0331969000
_diffrn_radiation_monochromator graphite
_diffrn_radiation_probe x-ray
_diffrn_radiation_type MoK\a
_diffrn_radiation_wavelength 0.71073
_diffrn_reflns_av_R_equivalents 0.0166
_diffrn_reflns_av_unetI/netI 0.0101
_diffrn_reflns_Laue_measured_fraction_full 1.000
_diffrn_reflns_Laue_measured_fraction_max 1.000
_diffrn_reflns_limit_h_max 9
_diffrn_reflns_limit_h_min -9
_diffrn_reflns_limit_k_max 15
_diffrn_reflns_limit_k_min -15
_diffrn_reflns_limit_l_max 10
_diffrn_reflns_limit_l_min -10
_diffrn_reflns_number 6774
_diffrn_reflns_point_group_measured_fraction_full 1.000
_diffrn_reflns_point_group_measured_fraction_max 1.000
_diffrn_reflns_theta_full 25.242
_diffrn_reflns_theta_max 25.349
_diffrn_reflns_theta_min 2.928
_diffrn_source 'fine-focus sealed X-ray tube'
_diffrn_source_type 'Enhance (Mo) X-ray Source'
_exptl_absorpt_coefficient_mu 0.874
_exptl_absorpt_correction_T_max 1.00000
_exptl_absorpt_correction_T_min 0.80355
_exptl_absorpt_correction_type multi-scan
_exptl_absorpt_process_details
;
CrysAlisPro 1.171.39.46 (Rigaku Oxford Diffraction, 2018)
Empirical absorption correction using spherical harmonics,
 implemented in SCALE3 ABSPACK scaling algorithm.
;
_exptl_crystal_colour 'clear red'
_exptl_crystal_colour_lustre clear
_exptl_crystal_colour_primary red
_exptl_crystal_density_diffrn 1.333
_exptl_crystal_description block
_exptl_crystal_F_000 348
_exptl_crystal_preparation 'By CAPG.'
_exptl_crystal_recrystallization_method 'From n-hexane.'
_exptl_crystal_size_max 0.42
_exptl_crystal_size_mid 0.35
_exptl_crystal_size_min 0.3
_refine_diff_density_max 0.334
_refine_diff_density_min -0.257
_refine_diff_density_rms 0.054
_refine_ls_extinction_method none
_refine_ls_goodness_of_fit_ref 1.091
_refine_ls_hydrogen_treatment constr
_refine_ls_matrix_type full
_refine_ls_number_parameters 92
_refine_ls_number_reflns 1508
_refine_ls_number_restraints 0
_refine_ls_restrained_S_all 1.091
_refine_ls_R_factor_all 0.0268
_refine_ls_R_factor_gt 0.0252
_refine_ls_shift/su_max 0.000
_refine_ls_shift/su_mean 0.000
_refine_ls_structure_factor_coef Fsqd
_refine_ls_weighting_details 'w=1/[\s^2^(Fo^2^)+(0.0306P)^2^+0.7174P] where P=(Fo^2^+2Fc^2^)/3'
_refine_ls_weighting_scheme calc
_refine_ls_wR_factor_gt 0.0655
_refine_ls_wR_factor_ref 0.0667
_reflns_Friedel_coverage 0.000
_reflns_number_gt 1441
_reflns_number_total 1508
_reflns_threshold_expression 'I > 2\s(I)'
_cod_data_source_file d0cc06518h2.cif
_cod_data_source_block 1-Cr
_cod_depositor_comments 'Adding full bibliography for 7127612--7127619.cif.'
_cod_database_code 7127612
_lanl_internal_coll_name apx2920
_lanl_internal_coll_client CAPG
_lanl_internal_coll_type custom
_lanl_internal_coll_frame_time 00s
_lanl_internal_coll_frame_width 0.5
_lanl_internal_coll_frame_method '\w scans'
_lanl_internal_coll_user CAPG
_lanl_internal_coll_date 6/3/19
_lanl_internal_process_user CAPG
_lanl_internal_process_date 6/4/19
_lanl_internal_solution_user CAPG
_lanl_internal_solution_date 6/4/19
_lanl_internal_refinement_user CAPG
_lanl_internal_refinement_date 6/5/19
_lanl_internal_validation_user CAPG
_lanl_internal_validation_date 10/1/2020
_lanl_internal_archive_date 10/1/2020
_shelx_shelxl_version_number 2018/3
_chemical_oxdiff_formula Cr(PC8H12)2
_shelx_space_group_comment
;
The symmetry employed for this shelxl refinement is uniquely defined
by the following loop, which should always be used as a source of
symmetry information in preference to the above space-group names.
They are only intended as comments.
;
_shelx_estimated_absorpt_t_max 0.779
_shelx_estimated_absorpt_t_min 0.710
_reflns_odcompleteness_completeness 100.00
_reflns_odcompleteness_iscentric 1
_reflns_odcompleteness_theta 26.32
_olex2_refinement_description
;
1. Fixed Uiso
 At 1.5 times of:
  All C(H,H,H) groups
2.a Idealised Me refined as rotating group:
 C5(H5A,H5B,H5C), C6(H6A,H6B,H6C), C7(H7A,H7B,H7C), C8(H8A,H8B,H8C)
;
_olex2_exptl_crystal_mounting_method 'From paratone on a microscope slide, onto a cryoloop.'
_olex2_submission_special_instructions 'No special instructions were received'
_oxdiff_exptl_absorpt_empirical_details
;
Empirical correction (ABSPACK) includes:
- Absorption correction using spherical harmonics
- Frame scaling
- Detector area scaling
;
_oxdiff_exptl_absorpt_empirical_full_max 1.198
_oxdiff_exptl_absorpt_empirical_full_min 0.841

loop_
_space_group_symop_operation_xyz
'x, y, z'
'-x+1/2, y+1/2, -z+1/2'
'-x, -y, -z'
'x-1/2, -y-1/2, z-1/2'

loop_
_atom_site_label
_atom_site_type_symbol
_atom_site_fract_x
_atom_site_fract_y
_atom_site_fract_z
_atom_site_U_iso_or_equiv
_atom_site_adp_type
_atom_site_occupancy
_atom_site_site_symmetry_order
_atom_site_calc_flag
_atom_site_refinement_flags_posn
_atom_site_refinement_flags_adp
_atom_site_refinement_flags_occupancy
_atom_site_disorder_assembly
_atom_site_disorder_group
Cr1 Cr 0.500000 0.500000 0.500000 0.01152(13) Uani 1 2 d S T P . .
P1 P 0.64711(6) 0.33269(3) 0.51363(5) 0.01608(13) Uani 1 1 d . . . . .
C1 C 0.7595(2) 0.43632(14) 0.6523(2) 0.0163(4) Uani 1 1 d . . . . .
C2 C 0.7963(2) 0.52871(14) 0.5742(2) 0.0160(3) Uani 1 1 d . . . . .
C3 C 0.7254(2) 0.52055(13) 0.4035(2) 0.0155(3) Uani 1 1 d . . . . .
C4 C 0.6353(2) 0.42172(13) 0.3509(2) 0.0149(3) Uani 1 1 d . . . . .
C5 C 0.8183(2) 0.42210(16) 0.8326(2) 0.0243(4) Uani 1 1 d . . . . .
H5A H 0.816343 0.491174 0.883359 0.036 Uiso 1 1 calc GR . . . .
H5B H 0.941172 0.392922 0.871512 0.036 Uiso 1 1 calc GR . . . .
H5C H 0.735385 0.373029 0.859154 0.036 Uiso 1 1 calc GR . . . .
C6 C 0.8976(2) 0.62519(15) 0.6615(2) 0.0237(4) Uani 1 1 d . . . . .
H6A H 1.026994 0.616726 0.678858 0.036 Uiso 1 1 calc GR . . . .
H6B H 0.878795 0.632173 0.764976 0.036 Uiso 1 1 calc GR . . . .
H6C H 0.852678 0.689139 0.597219 0.036 Uiso 1 1 calc GR . . . .
C7 C 0.7424(3) 0.60793(15) 0.2918(2) 0.0238(4) Uani 1 1 d . . . . .
H7A H 0.868202 0.612482 0.294526 0.036 Uiso 1 1 calc GR . . . .
H7B H 0.706310 0.676023 0.325893 0.036 Uiso 1 1 calc GR . . . .
H7C H 0.663863 0.591856 0.182525 0.036 Uiso 1 1 calc GR . . . .
C8 C 0.5498(2) 0.38995(15) 0.1767(2) 0.0208(4) Uani 1 1 d . . . . .
H8A H 0.470562 0.328405 0.168987 0.031 Uiso 1 1 calc GR . . . .
H8B H 0.644924 0.371326 0.132364 0.031 Uiso 1 1 calc GR . . . .
H8C H 0.478776 0.449610 0.116221 0.031 Uiso 1 1 calc GR . . . .

loop_
_atom_site_aniso_label
_atom_site_aniso_U_11
_atom_site_aniso_U_22
_atom_site_aniso_U_33
_atom_site_aniso_U_23
_atom_site_aniso_U_13
_atom_site_aniso_U_12
Cr1 0.0098(2) 0.0124(2) 0.0123(2) -0.00004(13) 0.00356(15) 0.00055(13)
P1 0.0169(2) 0.0126(2) 0.0182(2) 0.00132(16) 0.00527(18) 0.00145(16)
C1 0.0117(8) 0.0202(9) 0.0160(8) -0.0005(7) 0.0032(6) 0.0027(6)
C2 0.0093(7) 0.0179(8) 0.0211(9) -0.0027(7) 0.0053(7) 0.0011(6)
C3 0.0119(8) 0.0168(8) 0.0198(9) -0.0001(7) 0.0079(7) 0.0012(6)
C4 0.0135(8) 0.0160(8) 0.0161(8) 0.0004(6) 0.0060(6) 0.0020(6)
C5 0.0213(9) 0.0316(10) 0.0174(9) 0.0027(8) 0.0030(7) 0.0049(8)
C6 0.0173(9) 0.0235(9) 0.0292(10) -0.0084(8) 0.0063(8) -0.0030(7)
C7 0.0246(9) 0.0219(9) 0.0284(10) 0.0044(8) 0.0136(8) -0.0018(7)
C8 0.0219(9) 0.0236(9) 0.0173(9) -0.0039(7) 0.0069(7) 0.0010(7)

loop_
_atom_type_symbol
_atom_type_description
_atom_type_scat_dispersion_real
_atom_type_scat_dispersion_imag
_atom_type_scat_source
C C 0.0033 0.0016 'International Tables Vol C Tables 4.2.6.8 and 6.1.1.4'
H H 0.0000 0.0000 'International Tables Vol C Tables 4.2.6.8 and 6.1.1.4'
Cr Cr 0.3209 0.6236 'International Tables Vol C Tables 4.2.6.8 and 6.1.1.4'
P P 0.1023 0.0942 'International Tables Vol C Tables 4.2.6.8 and 6.1.1.4'

loop_
_geom_angle_atom_site_label_1
_geom_angle_atom_site_label_2
_geom_angle_atom_site_label_3
_geom_angle
_geom_angle_site_symmetry_1
_geom_angle_site_symmetry_3
_geom_angle_publ_flag
P1 Cr1 P1 180.0 . 3_666 ?
C1 Cr1 P1 46.34(5) . . ?
C1 Cr1 P1 133.66(5) . 3_666 ?
C1 Cr1 P1 133.66(5) 3_666 . ?
C1 Cr1 P1 46.34(5) 3_666 3_666 ?
C1 Cr1 C1 180.0 . 3_666 ?
C1 Cr1 C2 142.18(6) . 3_666 ?
C1 Cr1 C2 37.82(6) . . ?
C1 Cr1 C2 142.18(6) 3_666 . ?
C1 Cr1 C2 37.82(6) 3_666 3_666 ?
C1 Cr1 C3 114.64(6) 3_666 . ?
C1 Cr1 C3 65.36(6) . . ?
C1 Cr1 C3 114.64(6) . 3_666 ?
C1 Cr1 C3 65.36(6) 3_666 3_666 ?
C2 Cr1 P1 108.23(5) . 3_666 ?
C2 Cr1 P1 71.77(5) . . ?
C2 Cr1 P1 71.77(5) 3_666 3_666 ?
C2 Cr1 P1 108.23(5) 3_666 . ?
C2 Cr1 C2 180.0 . 3_666 ?
C3 Cr1 P1 108.19(4) 3_666 . ?
C3 Cr1 P1 108.19(4) . 3_666 ?
C3 Cr1 P1 71.81(4) 3_666 3_666 ?
C3 Cr1 P1 71.81(4) . . ?
C3 Cr1 C2 142.45(6) 3_666 . ?
C3 Cr1 C2 37.55(6) 3_666 3_666 ?
C3 Cr1 C2 37.55(6) . . ?
C3 Cr1 C2 142.45(6) . 3_666 ?
C3 Cr1 C3 180.0 . 3_666 ?
C4 Cr1 P1 46.26(4) 3_666 3_666 ?
C4 Cr1 P1 46.26(4) . . ?
C4 Cr1 P1 133.74(4) 3_666 . ?
C4 Cr1 P1 133.74(4) . 3_666 ?
C4 Cr1 C1 109.35(6) . 3_666 ?
C4 Cr1 C1 109.35(6) 3_666 . ?
C4 Cr1 C1 70.65(6) . . ?
C4 Cr1 C1 70.65(6) 3_666 3_666 ?
C4 Cr1 C2 65.27(6) 3_666 3_666 ?
C4 Cr1 C2 114.73(6) 3_666 . ?
C4 Cr1 C2 114.73(6) . 3_666 ?
C4 Cr1 C2 65.27(6) . . ?
C4 Cr1 C3 37.83(6) . . ?
C4 Cr1 C3 142.17(6) 3_666 . ?
C4 Cr1 C3 37.83(6) 3_666 3_666 ?
C4 Cr1 C3 142.17(6) . 3_666 ?
C4 Cr1 C4 180.0 . 3_666 ?
C1 P1 Cr1 61.09(5) . . ?
C4 P1 Cr1 61.09(5) . . ?
C4 P1 C1 88.87(8) . . ?
P1 C1 Cr1 72.58(6) . . ?
C2 C1 Cr1 72.57(9) . . ?
C2 C1 P1 112.80(12) . . ?
C2 C1 C5 124.42(16) . . ?
C5 C1 Cr1 125.96(12) . . ?
C5 C1 P1 122.65(13) . . ?
C1 C2 Cr1 69.61(9) . . ?
C1 C2 C3 112.55(15) . . ?
C1 C2 C6 123.99(16) . . ?
C3 C2 Cr1 71.07(9) . . ?
C3 C2 C6 123.46(16) . . ?
C6 C2 Cr1 126.88(12) . . ?
C2 C3 Cr1 71.38(9) . . ?
C2 C3 C7 123.47(16) . . ?
C4 C3 Cr1 69.73(9) . . ?
C4 C3 C2 112.55(15) . . ?
C4 C3 C7 123.97(15) . . ?
C7 C3 Cr1 126.25(12) . . ?
P1 C4 Cr1 72.65(6) . . ?
C3 C4 Cr1 72.44(9) . . ?
C3 C4 P1 112.97(12) . . ?
C3 C4 C8 124.31(15) . . ?
C8 C4 Cr1 126.50(11) . . ?
C8 C4 P1 122.57(13) . . ?

loop_
_geom_bond_atom_site_label_1
_geom_bond_atom_site_label_2
_geom_bond_distance
_geom_bond_site_symmetry_2
_geom_bond_publ_flag
Cr1 P1 2.3813(4) 3_666 ?
Cr1 P1 2.3812(4) . ?
Cr1 C1 2.1846(16) . ?
Cr1 C1 2.1847(16) 3_666 ?
Cr1 C2 2.2236(16) 3_666 ?
Cr1 C2 2.2236(16) . ?
Cr1 C3 2.2196(16) 3_666 ?
Cr1 C3 2.2196(16) . ?
Cr1 C4 2.1840(16) 3_666 ?
Cr1 C4 2.1840(16) . ?
P1 C1 1.8054(18) . ?
P1 C4 1.8024(17) . ?
C1 C2 1.429(2) . ?
C1 C5 1.519(2) . ?
C2 C3 1.430(2) . ?
C2 C6 1.513(2) . ?
C3 C4 1.428(2) . ?
C3 C7 1.514(2) . ?
C4 C8 1.518(2) . ?
